data_1525701
loop_
_publ_author_name
'Bouamrane, A.'
'Laval, J.P.'
'Soulie, J.P.'
'Bastide, J.P.'

_publ_section_title
;
 Structural characterization of Na Mg H2 F and Na Mg H3
;
_journal_name_full 'Materials Research Bulletin'
_journal_page_first 545
_journal_page_last 549
_journal_volume 35
_journal_year 2000
_chemical_formula_sum 'H3 Mg Na'
_chemical_name_systematic 'Na Mg H3'
_space_group_IT_number 62
_symmetry_space_group_name_Hall '-P 2ac 2n'
_symmetry_space_group_name_H-M 'P n m a'
_cell_angle_alpha 90
_cell_angle_beta 90
_cell_angle_gamma 90
_cell_formula_units_Z 4
_cell_length_a 5.4634
_cell_length_b 7.703
_cell_length_c 5.4108
_cell_volume 227.711
_citation_journal_id_ASTM MRBUAC
_cod_data_source_file Bouamrane_MRBUAC_2000_323.cif
_cod_data_source_block H3Mg1Na1
_cod_original_cell_volume 227.7112
_cod_original_formula_sum 'H3 Mg1 Na1'
_cod_database_code 1525701

loop_
_symmetry_equiv_pos_as_xyz
x,y,z
-x+1/2,-y,z+1/2
x+1/2,-y+1/2,-z+1/2
-x,y+1/2,-z
-x,-y,-z
x-1/2,y,-z-1/2
-x-1/2,y-1/2,z-1/2
x,-y-1/2,z

loop_
_atom_site_label
_atom_site_type_symbol
_atom_site_fract_x
_atom_site_fract_y
_atom_site_fract_z
_atom_site_occupancy
_atom_site_U_iso_or_equiv
Mg1 Mg+2 0 0 0.5 1 0.0
H1 H-1 0.503 0.25 0.093 1 0.0
H2 H-1 0.304 0.065 0.761 1 0.0
Na1 Na+1 0.0209 0.25 0.006 1 0.0
